data_7709924
loop_
_publ_author_name
'Xi, Jing'
'Cen, Peipei'
'Guo, Yan'
'Li, Yuzhu'
'Qin, Yuanyuan'
'Zhang, Yi-Quan'
'Song, Weiming'
'Liu, Xiangyu'

_publ_section_title
;
 Reversible on-off switching of Dy(III) single-molecule magnets via
 single-crystal-to-single-crystal transformation
;
_journal_name_full 'Dalton Transactions'
_journal_paper_doi 10.1039/D2DT00501H
_journal_year 2022
_chemical_absolute_configuration unk
_chemical_formula_moiety 'C14 H12 Cl5 Dy N4'
_chemical_formula_sum 'C14 H12 Cl5 Dy N4'
_chemical_formula_weight 576.03
_space_group_crystal_system monoclinic
_space_group_IT_number 9
_space_group_name_Hall 'C -2yc'
_space_group_name_H-M_alt 'C 1 c 1'
_atom_sites_solution_hydrogens geom
_atom_sites_solution_primary dual
_audit_creation_date 2019-11-25
_audit_creation_method
;
Olex2 1.2
(compiled 2018.05.29 svn.r3508 for OlexSys, GUI svn.r5506)
;
_audit_update_record
;
2022-01-14 deposited with the CCDC.	2022-04-04 downloaded from the CCDC.
;
_cell_angle_alpha 90
_cell_angle_beta 91.917(6)
_cell_angle_gamma 90
_cell_formula_units_Z 4
_cell_length_a 7.1296(4)
_cell_length_b 21.1133(15)
_cell_length_c 13.1118(9)
_cell_measurement_reflns_used 2062
_cell_measurement_temperature 100.01(10)
_cell_measurement_theta_max 26.5080
_cell_measurement_theta_min 3.0010
_cell_volume 1972.6(2)
_computing_cell_refinement 'CrysAlisPro 1.171.38.43f (Rigaku OD, 2015)'
_computing_data_collection 'CrysAlisPro 1.171.38.43f (Rigaku OD, 2015)'
_computing_data_reduction 'CrysAlisPro 1.171.38.43f (Rigaku OD, 2015)'
_computing_molecular_graphics 'Olex2 (Dolomanov et al., 2009)'
_computing_publication_material 'Olex2 (Dolomanov et al., 2009)'
_computing_structure_refinement 'ShelXL (Sheldrick, 2015)'
_computing_structure_solution 'ShelXT (Sheldrick, 2015)'
_diffrn_ambient_temperature 100.01(10)
_diffrn_measured_fraction_theta_full 1.000
_diffrn_measured_fraction_theta_max 1.000
_diffrn_measurement_device_type 'Bruker APEX-II CCD'
_diffrn_measurement_method '\f and \w scans'
_diffrn_radiation_type MoK\a
_diffrn_radiation_wavelength 0.71073
_diffrn_reflns_av_R_equivalents 0.0386
_diffrn_reflns_av_unetI/netI 0.0707
_diffrn_reflns_Laue_measured_fraction_full 1.000
_diffrn_reflns_Laue_measured_fraction_max 1.000
_diffrn_reflns_limit_h_max 8
_diffrn_reflns_limit_h_min -8
_diffrn_reflns_limit_k_max 24
_diffrn_reflns_limit_k_min -22
_diffrn_reflns_limit_l_max 15
_diffrn_reflns_limit_l_min -15
_diffrn_reflns_number 4168
_diffrn_reflns_point_group_measured_fraction_full 0.778
_diffrn_reflns_point_group_measured_fraction_max 0.778
_diffrn_reflns_theta_full 24.990
_diffrn_reflns_theta_max 24.990
_diffrn_reflns_theta_min 1.929
_diffrn_standards_number 0
_exptl_absorpt_coefficient_mu 4.469
_exptl_absorpt_correction_T_max 1.00000
_exptl_absorpt_correction_T_min 0.85231
_exptl_absorpt_correction_type multi-scan
_exptl_absorpt_process_details
;
CrysAlisPro 1.171.38.43f (Rigaku Oxford Diffraction, 2015)
Empirical absorption correction using spherical harmonics,
 implemented in SCALE3 ABSPACK scaling algorithm.
;
_exptl_crystal_colour colourless
_exptl_crystal_colour_primary colourless
_exptl_crystal_density_diffrn 1.940
_exptl_crystal_description block
_exptl_crystal_F_000 1100
_exptl_crystal_size_max 0.12
_exptl_crystal_size_mid 0.11
_exptl_crystal_size_min 0.08
_refine_diff_density_max 1.416
_refine_diff_density_min -1.084
_refine_diff_density_rms 0.174
_refine_ls_abs_structure_details
;
 Flack x determined using 843 quotients [(I+)-(I-)]/[(I+)+(I-)]
 (Parsons, Flack and Wagner, Acta Cryst. B69 (2013) 249-259).
;
_refine_ls_abs_structure_Flack 0.014(17)
_refine_ls_extinction_method none
_refine_ls_goodness_of_fit_ref 1.042
_refine_ls_hydrogen_treatment constr
_refine_ls_matrix_type full
_refine_ls_number_parameters 217
_refine_ls_number_reflns 2713
_refine_ls_number_restraints 50
_refine_ls_restrained_S_all 1.033
_refine_ls_R_factor_all 0.0415
_refine_ls_R_factor_gt 0.0376
_refine_ls_shift/su_max 0.002
_refine_ls_shift/su_mean 0.000
_refine_ls_structure_factor_coef Fsqd
_refine_ls_weighting_details 'w=1/[\s^2^(Fo^2^)+(0.0321P)^2^+1.4125P] where P=(Fo^2^+2Fc^2^)/3'
_refine_ls_weighting_scheme calc
_refine_ls_wR_factor_gt 0.0783
_refine_ls_wR_factor_ref 0.0822
_reflns_Friedel_coverage 0.551
_reflns_Friedel_fraction_full 0.555
_reflns_Friedel_fraction_max 0.555
_reflns_number_gt 2544
_reflns_number_total 2713
_reflns_threshold_expression 'I > 2\s(I)'
_cod_data_source_file d2dt00501h2.cif
_cod_data_source_block lxy191125a
_cod_database_code 7709924
_shelx_shelxl_version_number 2018/3
_shelx_space_group_comment
;
The symmetry employed for this shelxl refinement is uniquely defined
by the following loop, which should always be used as a source of
symmetry information in preference to the above space-group names.
They are only intended as comments.
;
_shelx_estimated_absorpt_t_max 0.716
_shelx_estimated_absorpt_t_min 0.616
_olex2_refinement_description
;
1. Fixed Uiso
 At 1.2 times of:
  All C(H) groups, All C(H,H) groups
2. Uiso/Uaniso restraints and constraints
Uanis(C9) \\sim Ueq, Uanis(N1) \\sim Ueq: with sigma of 0.001 and sigma for
terminal atoms of 0.002
Uanis(C8) \\sim Ueq, Uanis(C7) \\sim Ueq, Uanis(C6) \\sim Ueq, Uanis(C11) \\sim
Ueq, Uanis(C12) \\sim Ueq, Uanis(C2) \\sim Ueq: with sigma of 0.001 and sigma
for terminal atoms of 0.002
3.a Secondary CH2 refined with riding coordinates:
 C7(H7A,H7B), C8(H8A,H8B)
3.b Aromatic/amide H refined with riding coordinates:
 C1(H1), C2(H2), C4(H4), C6(H6), C9(H9), C11(H11), C13(H13), C14(H14)
;
_olex2_submission_special_instructions 'No special instructions were received'

loop_
_space_group_symop_operation_xyz
'x, y, z'
'x, -y, z+1/2'
'x+1/2, y+1/2, z'
'x+1/2, -y+1/2, z+1/2'

loop_
_atom_site_label
_atom_site_type_symbol
_atom_site_fract_x
_atom_site_fract_y
_atom_site_fract_z
_atom_site_U_iso_or_equiv
_atom_site_adp_type
_atom_site_occupancy
_atom_site_site_symmetry_order
_atom_site_calc_flag
_atom_site_refinement_flags_posn
_atom_site_refinement_flags_adp
_atom_site_refinement_flags_occupancy
_atom_site_disorder_assembly
_atom_site_disorder_group
Dy01 Dy 0.53375(6) 0.67039(2) 0.39043(5) 0.01113(17) Uani 1 1 d . . . . .
Cl1 Cl -0.0216(5) 0.94470(18) 0.4676(3) 0.0281(9) Uani 1 1 d . . . . .
Cl2 Cl 1.0194(5) 0.39166(17) 0.2592(3) 0.0280(9) Uani 1 1 d . . . . .
Cl3 Cl 0.2595(5) 0.62969(16) 0.2699(3) 0.0158(7) Uani 1 1 d . . . . .
Cl4 Cl 0.4196(4) 0.60304(16) 0.5452(3) 0.0180(8) Uani 1 1 d . . . . .
Cl5 Cl 0.7042(4) 0.73745(16) 0.2551(3) 0.0163(8) Uani 1 1 d . . . . .
N1 N 0.3130(15) 0.7674(5) 0.4145(8) 0.013(2) Uani 1 1 d . U . . .
N2 N 0.6166(14) 0.7419(5) 0.5351(8) 0.009(2) Uani 1 1 d . . . . .
N3 N 0.8521(15) 0.6544(5) 0.4650(8) 0.012(2) Uani 1 1 d . . . . .
N4 N 0.7018(15) 0.5713(5) 0.3296(9) 0.018(3) Uani 1 1 d . . . . .
C1 C 0.1637(18) 0.7815(6) 0.3543(10) 0.013(3) Uani 1 1 d . . . . .
H1 H 0.130448 0.752804 0.300862 0.016 Uiso 1 1 calc R . . . .
C2 C 0.054(2) 0.8352(6) 0.3651(10) 0.017(3) Uani 1 1 d . U . . .
H2 H -0.049717 0.843416 0.319907 0.020 Uiso 1 1 calc R . . . .
C3 C 0.1028(19) 0.8771(7) 0.4449(11) 0.021(3) Uani 1 1 d . . . . .
C4 C 0.2554(17) 0.8619(6) 0.5094(11) 0.014(3) Uani 1 1 d . . . . .
H4 H 0.288614 0.888413 0.565728 0.017 Uiso 1 1 calc R . . . .
C5 C 0.3575(18) 0.8082(7) 0.4905(11) 0.017(3) Uani 1 1 d . . . . .
C6 C 0.5212(18) 0.7902(6) 0.5544(10) 0.014(3) Uani 1 1 d . U . . .
H6 H 0.556147 0.815606 0.611750 0.017 Uiso 1 1 calc R . . . .
C7 C 0.7745(18) 0.7243(7) 0.6035(10) 0.015(3) Uani 1 1 d . U . . .
H7A H 0.736874 0.690263 0.650609 0.018 Uiso 1 1 calc R . . . .
H7B H 0.817117 0.761265 0.644403 0.018 Uiso 1 1 calc R . . . .
C8 C 0.9295(19) 0.7014(6) 0.5372(10) 0.015(3) Uani 1 1 d . U . . .
H8A H 0.982505 0.737523 0.499541 0.018 Uiso 1 1 calc R . . . .
H8B H 1.031191 0.682178 0.580084 0.018 Uiso 1 1 calc R . . . .
C9 C 0.9436(18) 0.6034(6) 0.4490(9) 0.013(3) Uani 1 1 d . U . . .
H9 H 1.059151 0.595551 0.484935 0.015 Uiso 1 1 calc R . . . .
C10 C 0.8677(17) 0.5570(6) 0.3742(10) 0.012(3) Uani 1 1 d . . . . .
C11 C 0.9694(19) 0.5025(6) 0.3557(10) 0.016(3) Uani 1 1 d . U . . .
H11 H 1.083151 0.493626 0.392795 0.019 Uiso 1 1 calc R . . . .
C12 C 0.9000(19) 0.4613(6) 0.2814(10) 0.018(3) Uani 1 1 d . U . . .
C13 C 0.7319(18) 0.4761(6) 0.2309(11) 0.018(3) Uani 1 1 d . . . . .
H13 H 0.681993 0.448949 0.179024 0.022 Uiso 1 1 calc R . . . .
C14 C 0.6386(19) 0.5299(7) 0.2561(10) 0.017(3) Uani 1 1 d . . . . .
H14 H 0.523405 0.539127 0.220680 0.020 Uiso 1 1 calc R . . . .

loop_
_atom_site_aniso_label
_atom_site_aniso_U_11
_atom_site_aniso_U_22
_atom_site_aniso_U_33
_atom_site_aniso_U_23
_atom_site_aniso_U_13
_atom_site_aniso_U_12
Dy01 0.0097(3) 0.0129(3) 0.0105(3) 0.0002(4) -0.00320(19) 0.0000(4)
Cl1 0.028(2) 0.025(2) 0.031(2) -0.0045(18) -0.0042(17) 0.0125(17)
Cl2 0.0242(19) 0.024(2) 0.035(2) -0.0164(18) -0.0040(17) 0.0048(17)
Cl3 0.0135(16) 0.0181(19) 0.0152(18) 0.0022(15) -0.0063(14) -0.0015(15)
Cl4 0.0134(16) 0.0216(19) 0.0187(19) 0.0051(15) -0.0035(14) 0.0002(15)
Cl5 0.0156(17) 0.0180(18) 0.0154(18) 0.0039(14) -0.0011(14) -0.0027(14)
N1 0.013(3) 0.013(3) 0.013(3) 0.0006(13) 0.0003(13) -0.0011(13)
N2 0.008(5) 0.005(5) 0.012(6) -0.003(5) -0.001(4) 0.001(5)
N3 0.011(6) 0.019(6) 0.005(6) -0.002(5) 0.002(5) -0.006(5)
N4 0.012(6) 0.020(7) 0.021(7) 0.013(5) 0.000(5) -0.007(5)
C1 0.016(7) 0.015(7) 0.009(7) 0.003(6) 0.003(6) 0.003(6)
C2 0.017(4) 0.017(4) 0.017(4) -0.0003(13) 0.0007(13) 0.0006(13)
C3 0.021(8) 0.020(8) 0.021(9) 0.005(7) 0.005(7) -0.003(7)
C4 0.011(7) 0.011(7) 0.021(8) 0.001(6) -0.006(6) 0.001(6)
C5 0.010(7) 0.019(8) 0.021(8) 0.007(6) -0.001(6) -0.002(6)
C6 0.014(3) 0.014(3) 0.014(3) 0.0001(13) 0.0001(13) -0.0005(13)
C7 0.015(3) 0.016(3) 0.015(3) -0.0002(13) 0.0002(13) 0.0003(13)
C8 0.015(3) 0.015(3) 0.015(3) 0.0006(13) 0.0000(13) -0.0002(13)
C9 0.013(3) 0.013(3) 0.013(3) -0.0003(13) -0.0002(13) 0.0000(13)
C10 0.014(7) 0.007(7) 0.016(7) -0.001(6) 0.007(6) -0.004(6)
C11 0.016(3) 0.016(3) 0.016(3) -0.0004(13) 0.0010(13) -0.0004(13)
C12 0.018(3) 0.018(3) 0.018(3) -0.0002(13) 0.0004(13) 0.0000(13)
C13 0.013(7) 0.016(8) 0.025(8) -0.013(7) -0.003(6) 0.004(6)
C14 0.012(7) 0.028(8) 0.011(7) -0.001(6) 0.002(6) -0.009(7)

loop_
_atom_type_symbol
_atom_type_description
_atom_type_scat_dispersion_real
_atom_type_scat_dispersion_imag
_atom_type_scat_source
C C 0.0033 0.0016 'International Tables Vol C Tables 4.2.6.8 and 6.1.1.4'
H H 0.0000 0.0000 'International Tables Vol C Tables 4.2.6.8 and 6.1.1.4'
Cl Cl 0.1484 0.1585 'International Tables Vol C Tables 4.2.6.8 and 6.1.1.4'
Dy Dy -0.1892 4.4098 'International Tables Vol C Tables 4.2.6.8 and 6.1.1.4'
N N 0.0061 0.0033 'International Tables Vol C Tables 4.2.6.8 and 6.1.1.4'

loop_
_geom_angle_atom_site_label_1
_geom_angle_atom_site_label_2
_geom_angle_atom_site_label_3
_geom_angle
_geom_angle_site_symmetry_1
_geom_angle_site_symmetry_3
_geom_angle_publ_flag
Cl3 Dy01 Cl4 92.53(10) . . ?
Cl5 Dy01 Cl3 97.08(10) . . ?
Cl5 Dy01 Cl4 169.75(11) . . ?
Cl5 Dy01 N1 87.3(2) . . ?
N1 Dy01 Cl3 83.7(3) . . ?
N1 Dy01 Cl4 97.3(2) . . ?
N2 Dy01 Cl3 144.6(2) . . ?
N2 Dy01 Cl4 79.1(2) . . ?
N2 Dy01 Cl5 94.9(2) . . ?
N2 Dy01 N1 63.8(3) . . ?
N2 Dy01 N4 129.5(4) . . ?
N3 Dy01 Cl3 148.6(3) . . ?
N3 Dy01 Cl4 85.7(3) . . ?
N3 Dy01 Cl5 84.3(3) . . ?
N3 Dy01 N1 127.7(4) . . ?
N3 Dy01 N2 65.6(3) . . ?
N3 Dy01 N4 64.9(4) . . ?
N4 Dy01 Cl3 83.8(3) . . ?
N4 Dy01 Cl4 87.6(2) . . ?
N4 Dy01 Cl5 89.9(2) . . ?
N4 Dy01 N1 166.7(4) . . ?
C1 N1 Dy01 125.0(9) . . ?
C1 N1 C5 117.3(12) . . ?
C5 N1 Dy01 117.6(9) . . ?
C6 N2 Dy01 122.1(9) . . ?
C6 N2 C7 119.6(11) . . ?
C7 N2 Dy01 118.2(7) . . ?
C8 N3 Dy01 119.0(8) . . ?
C9 N3 Dy01 121.2(9) . . ?
C9 N3 C8 119.5(12) . . ?
C10 N4 Dy01 117.8(9) . . ?
C10 N4 C14 115.5(12) . . ?
C14 N4 Dy01 126.7(9) . . ?
N1 C1 H1 118.0 . . ?
N1 C1 C2 124.1(13) . . ?
C2 C1 H1 118.0 . . ?
C1 C2 H2 121.1 . . ?
C1 C2 C3 117.8(14) . . ?
C3 C2 H2 121.1 . . ?
C2 C3 Cl1 122.6(12) . . ?
C4 C3 Cl1 119.1(11) . . ?
C4 C3 C2 118.4(13) . . ?
C3 C4 H4 120.4 . . ?
C5 C4 C3 119.2(14) . . ?
C5 C4 H4 120.4 . . ?
N1 C5 C4 123.2(13) . . ?
N1 C5 C6 114.9(12) . . ?
C4 C5 C6 121.9(13) . . ?
N2 C6 C5 121.5(13) . . ?
N2 C6 H6 119.3 . . ?
C5 C6 H6 119.3 . . ?
N2 C7 H7A 110.3 . . ?
N2 C7 H7B 110.3 . . ?
N2 C7 C8 107.0(11) . . ?
H7A C7 H7B 108.6 . . ?
C8 C7 H7A 110.3 . . ?
C8 C7 H7B 110.3 . . ?
N3 C8 C7 108.8(11) . . ?
N3 C8 H8A 109.9 . . ?
N3 C8 H8B 109.9 . . ?
C7 C8 H8A 109.9 . . ?
C7 C8 H8B 109.9 . . ?
H8A C8 H8B 108.3 . . ?
N3 C9 H9 120.3 . . ?
N3 C9 C10 119.3(12) . . ?
C10 C9 H9 120.3 . . ?
N4 C10 C9 116.1(12) . . ?
N4 C10 C11 124.8(13) . . ?
C11 C10 C9 119.1(13) . . ?
C10 C11 H11 121.0 . . ?
C12 C11 C10 117.9(14) . . ?
C12 C11 H11 121.0 . . ?
C11 C12 Cl2 119.1(11) . . ?
C11 C12 C13 118.5(13) . . ?
C13 C12 Cl2 122.3(11) . . ?
C12 C13 H13 120.2 . . ?
C14 C13 C12 119.6(13) . . ?
C14 C13 H13 120.2 . . ?
N4 C14 H14 118.2 . . ?
C13 C14 N4 123.5(14) . . ?
C13 C14 H14 118.2 . . ?

loop_
_geom_bond_atom_site_label_1
_geom_bond_atom_site_label_2
_geom_bond_distance
_geom_bond_site_symmetry_2
_geom_bond_publ_flag
Dy01 Cl3 2.618(4) . ?
Dy01 Cl4 2.629(3) . ?
Dy01 Cl5 2.603(3) . ?
Dy01 N1 2.609(11) . ?
Dy01 N2 2.480(10) . ?
Dy01 N3 2.464(11) . ?
Dy01 N4 2.552(12) . ?
Cl1 C3 1.712(15) . ?
Cl2 C12 1.728(14) . ?
N1 C1 1.337(17) . ?
N1 C5 1.347(17) . ?
N2 C6 1.257(16) . ?
N2 C7 1.463(17) . ?
N3 C8 1.467(17) . ?
N3 C9 1.279(16) . ?
N4 C10 1.336(17) . ?
N4 C14 1.366(17) . ?
C1 H1 0.9500 . ?
C1 C2 1.386(18) . ?
C2 H2 0.9500 . ?
C2 C3 1.405(19) . ?
C3 C4 1.392(19) . ?
C4 H4 0.9500 . ?
C4 C5 1.374(19) . ?
C5 C6 1.465(18) . ?
C6 H6 0.9500 . ?
C7 H7A 0.9900 . ?
C7 H7B 0.9900 . ?
C7 C8 1.507(17) . ?
C8 H8A 0.9900 . ?
C8 H8B 0.9900 . ?
C9 H9 0.9500 . ?
C9 C10 1.477(18) . ?
C10 C11 1.387(18) . ?
C11 H11 0.9500 . ?
C11 C12 1.384(19) . ?
C12 C13 1.386(19) . ?
C13 H13 0.9500 . ?
C13 C14 1.362(19) . ?
C14 H14 0.9500 . ?

loop_
_geom_torsion_atom_site_label_1
_geom_torsion_atom_site_label_2
_geom_torsion_atom_site_label_3
_geom_torsion_atom_site_label_4
_geom_torsion
_geom_torsion_site_symmetry_1
_geom_torsion_site_symmetry_2
_geom_torsion_site_symmetry_3
_geom_torsion_site_symmetry_4
_geom_torsion_publ_flag
Dy01 N1 C1 C2 -176.2(8) . . . . ?
Dy01 N1 C5 C4 178.3(10) . . . . ?
Dy01 N1 C5 C6 -3.5(14) . . . . ?
Dy01 N2 C6 C5 -1.7(16) . . . . ?
Dy01 N2 C7 C8 43.3(12) . . . . ?
Dy01 N3 C8 C7 37.9(13) . . . . ?
Dy01 N3 C9 C10 8.0(15) . . . . ?
Dy01 N4 C10 C9 -4.7(14) . . . . ?
Dy01 N4 C10 C11 174.7(9) . . . . ?
Dy01 N4 C14 C13 -176.7(9) . . . . ?
Cl1 C3 C4 C5 -179.0(10) . . . . ?
Cl2 C12 C13 C14 176.1(10) . . . . ?
N1 C1 C2 C3 -0.7(18) . . . . ?
N1 C5 C6 N2 3.5(18) . . . . ?
N2 C7 C8 N3 -50.0(14) . . . . ?
N3 C9 C10 N4 -1.9(17) . . . . ?
N3 C9 C10 C11 178.7(11) . . . . ?
N4 C10 C11 C12 3.9(19) . . . . ?
C1 N1 C5 C4 1.2(18) . . . . ?
C1 N1 C5 C6 179.5(11) . . . . ?
C1 C2 C3 Cl1 -179.3(10) . . . . ?
C1 C2 C3 C4 -0.9(17) . . . . ?
C2 C3 C4 C5 2.6(18) . . . . ?
C3 C4 C5 N1 -3(2) . . . . ?
C3 C4 C5 C6 179.0(12) . . . . ?
C4 C5 C6 N2 -178.2(12) . . . . ?
C5 N1 C1 C2 0.6(18) . . . . ?
C6 N2 C7 C8 -140.7(12) . . . . ?
C7 N2 C6 C5 -177.5(11) . . . . ?
C8 N3 C9 C10 -178.3(11) . . . . ?
C9 N3 C8 C7 -136.0(12) . . . . ?
C9 C10 C11 C12 -176.8(11) . . . . ?
C10 N4 C14 C13 2.3(18) . . . . ?
C10 C11 C12 Cl2 -178.0(9) . . . . ?
C10 C11 C12 C13 -1.0(19) . . . . ?
C11 C12 C13 C14 -1(2) . . . . ?
C12 C13 C14 N4 0(2) . . . . ?
C14 N4 C10 C9 176.2(10) . . . . ?
C14 N4 C10 C11 -4.5(18) . . . . ?
